data_7049944
loop_
_publ_author_name
'Gallardo-Villagr\'an, Manuel'
'Vidal, Fernando'
'Palma, Pilar'
'Alvarez Gonz\'alez, Eleuterio'
'Chen, Eugene'
'Campora, Juan'
'Rodr\'iguez Delgado, Antonio'

_publ_section_title
;
 Aluminium (III) dialkyl 2,6-bisimino-4R-dihydropyridinates(-1): Selective
 Synthesis, Structure and Controlled Dimerization.
;
_journal_name_full 'Dalton Transactions'
_journal_paper_doi 10.1039/C9DT00847K
_journal_year 2019
_chemical_formula_moiety 'C84 H112 Al2 N6, 2(C H2 Cl2)'
_chemical_formula_sum 'C86 H116 Al2 Cl4 N6'
_chemical_formula_weight 1429.60
_space_group_crystal_system monoclinic
_space_group_IT_number 14
_space_group_name_Hall '-P 2yn'
_space_group_name_H-M_alt 'P 1 21/n 1'
_symmetry_space_group_name_Hall '-P 2yn'
_symmetry_space_group_name_H-M 'P 1 21/n 1'
_atom_sites_solution_hydrogens geom
_audit_creation_method SHELXL-2016/6
_audit_update_record
;
2019-02-21 deposited with the CCDC.    2019-05-03 downloaded from the CCDC.
;
_cell_angle_alpha 90
_cell_angle_beta 102.4510(10)
_cell_angle_gamma 90
_cell_formula_units_Z 2
_cell_length_a 13.2320(4)
_cell_length_b 16.7149(5)
_cell_length_c 19.4032(6)
_cell_measurement_reflns_used 9951
_cell_measurement_temperature 193(2)
_cell_measurement_theta_max 30.24
_cell_measurement_theta_min 2.42
_cell_volume 4190.5(2)
_computing_cell_refinement 'APEX2 Software Suite (Bruker, 2007)'
_computing_data_collection 'APEX2 Software Suite (Bruker, 2007)'
_computing_data_reduction 'APEX2 Software Suite (Bruker, 2007)'
_computing_molecular_graphics 'SHELXTL (Sheldrick, 2008)'
_computing_publication_material 'SHELXTL and publCIF (Westrip, 2010)'
_computing_structure_refinement 'SHELXL-2016/6 (Sheldrick, 2016)'
_computing_structure_solution 'SIR2002 (Burla et al., 2003)'
_diffrn_ambient_temperature 193(2)
_diffrn_detector_area_resol_mean 8.26
_diffrn_measured_fraction_theta_full 0.999
_diffrn_measured_fraction_theta_max 0.999
_diffrn_measurement_device_type
;
 Bruker-Nonius X8kappa APEX II CCD area detector
;
_diffrn_measurement_method 'phi and omega scans with narrow frames'
_diffrn_radiation_monochromator graphite
_diffrn_radiation_source 'fine-focus sealed tube'
_diffrn_radiation_type MoK\a
_diffrn_radiation_wavelength 0.71073
_diffrn_reflns_av_R_equivalents 0.0214
_diffrn_reflns_av_unetI/netI 0.0188
_diffrn_reflns_Laue_measured_fraction_full 0.999
_diffrn_reflns_Laue_measured_fraction_max 0.999
_diffrn_reflns_limit_h_max 10
_diffrn_reflns_limit_h_min -15
_diffrn_reflns_limit_k_max 17
_diffrn_reflns_limit_k_min -20
_diffrn_reflns_limit_l_max 22
_diffrn_reflns_limit_l_min -23
_diffrn_reflns_number 30216
_diffrn_reflns_point_group_measured_fraction_full 0.999
_diffrn_reflns_point_group_measured_fraction_max 0.999
_diffrn_reflns_theta_full 25.242
_diffrn_reflns_theta_max 25.247
_diffrn_reflns_theta_min 1.992
_exptl_absorpt_coefficient_mu 0.208
_exptl_absorpt_correction_T_max 0.9597
_exptl_absorpt_correction_T_min 0.9403
_exptl_absorpt_correction_type multi-scan
_exptl_absorpt_process_details
;
program SADABS, Bruker (2001).
;
_exptl_crystal_colour red
_exptl_crystal_density_diffrn 1.133
_exptl_crystal_density_method 'not measured'
_exptl_crystal_description prism
_exptl_crystal_F_000 1536
_exptl_crystal_size_max 0.300
_exptl_crystal_size_mid 0.250
_exptl_crystal_size_min 0.200
_refine_diff_density_max 0.401
_refine_diff_density_min -0.519
_refine_diff_density_rms 0.040
_refine_ls_extinction_method none
_refine_ls_goodness_of_fit_ref 1.084
_refine_ls_hydrogen_treatment constr
_refine_ls_matrix_type full
_refine_ls_number_parameters 493
_refine_ls_number_reflns 7583
_refine_ls_number_restraints 332
_refine_ls_restrained_S_all 1.097
_refine_ls_R_factor_all 0.0527
_refine_ls_R_factor_gt 0.0431
_refine_ls_shift/su_max 0.001
_refine_ls_shift/su_mean 0.000
_refine_ls_structure_factor_coef Fsqd
_refine_ls_weighting_details 'w=1/[\s^2^(Fo^2^)+(0.0565P)^2^+1.7864P] where P=(Fo^2^+2Fc^2^)/3'
_refine_ls_weighting_scheme calc
_refine_ls_wR_factor_gt 0.1147
_refine_ls_wR_factor_ref 0.1204
_reflns_Friedel_coverage 0.000
_reflns_number_gt 6398
_reflns_number_total 7583
_reflns_threshold_expression 'I > 2\s(I)'
_cod_data_source_file c9dt00847k2.cif
_cod_data_source_block 3a
_cod_database_code 7049944
_shelx_shelxl_version_number 2016/6
_shelx_space_group_comment
;
The symmetry employed for this shelxl refinement is uniquely defined
by the following loop, which should always be used as a source of
symmetry information in preference to the above space-group names.
They are only intended as comments.
;
_shelx_estimated_absorpt_t_min 0.940
_shelx_estimated_absorpt_t_max 0.960

loop_
_space_group_symop_operation_xyz
'x, y, z'
'-x+1/2, y+1/2, -z+1/2'
'-x, -y, -z'
'x-1/2, -y-1/2, z-1/2'

loop_
_atom_site_label
_atom_site_type_symbol
_atom_site_fract_x
_atom_site_fract_y
_atom_site_fract_z
_atom_site_U_iso_or_equiv
_atom_site_adp_type
_atom_site_occupancy
_atom_site_site_symmetry_order
_atom_site_calc_flag
_atom_site_refinement_flags_posn
_atom_site_refinement_flags_adp
_atom_site_refinement_flags_occupancy
_atom_site_disorder_assembly
_atom_site_disorder_group
Al1 Al 0.28997(3) 0.14864(3) 0.07143(2) 0.02319(12) Uani 1 1 d . . . . .
N1 N 0.30103(9) 0.05900(7) 0.14900(6) 0.0227(3) Uani 1 1 d . . . . .
N2 N 0.16429(9) 0.08047(7) 0.03617(6) 0.0212(3) Uani 1 1 d . . . . .
N3 N 0.19380(10) 0.22266(7) -0.00416(6) 0.0233(3) Uani 1 1 d . . . . .
C1 C 0.23970(11) -0.00243(9) 0.12876(8) 0.0232(3) Uani 1 1 d . . . . .
C2 C 0.16373(11) 0.00756(9) 0.06494(8) 0.0217(3) Uani 1 1 d . . . . .
C3 C 0.08498(11) -0.05390(9) 0.03071(8) 0.0211(3) Uani 1 1 d . . . . .
H3 H 0.115066 -0.108703 0.040226 0.025 Uiso 1 1 calc R U . . .
C4 C 0.06011(11) -0.03817(9) -0.04954(8) 0.0217(3) Uani 1 1 d D . . . .
H4 H 0.005612 -0.076765 -0.072842 0.026 Uiso 1 1 calc R U . A 1
C5 C 0.01592(11) 0.04748(9) -0.06023(7) 0.0212(3) Uani 1 1 d . . . . .
H5 H -0.000850 0.060262 -0.111785 0.025 Uiso 1 1 calc R U . . .
C6 C 0.09863(11) 0.10414(9) -0.02281(7) 0.0215(3) Uani 1 1 d . . . . .
C7 C 0.11553(11) 0.18465(9) -0.04350(8) 0.0234(3) Uani 1 1 d . . . . .
C8 C 0.36593(12) 0.06054(9) 0.21878(8) 0.0236(3) Uani 1 1 d . . . . .
C9 C 0.46860(12) 0.03335(10) 0.23059(8) 0.0280(3) Uani 1 1 d . . . . .
C10 C 0.52957(13) 0.03974(10) 0.29895(9) 0.0338(4) Uani 1 1 d . . . . .
H10 H 0.599419 0.022058 0.307899 0.041 Uiso 1 1 calc R U . . .
C11 C 0.49066(14) 0.07102(10) 0.35342(9) 0.0360(4) Uani 1 1 d . . . . .
H11 H 0.533229 0.074545 0.399483 0.043 Uiso 1 1 calc R U . . .
C12 C 0.38937(14) 0.09729(10) 0.34084(9) 0.0337(4) Uani 1 1 d . . . . .
H12 H 0.362950 0.118666 0.378768 0.040 Uiso 1 1 calc R U . . .
C13 C 0.32497(13) 0.09320(9) 0.27384(8) 0.0279(3) Uani 1 1 d . . . . .
C14 C 0.51428(13) -0.00208(11) 0.17214(9) 0.0345(4) Uani 1 1 d . . . . .
H14 H 0.458441 -0.003342 0.128259 0.041 Uiso 1 1 calc R U . . .
C15 C 0.55163(18) -0.08831(13) 0.18881(12) 0.0534(5) Uani 1 1 d . . . . .
H15A H 0.607678 -0.088681 0.231083 0.080 Uiso 1 1 calc R U . . .
H15B H 0.577010 -0.110203 0.148845 0.080 Uiso 1 1 calc R U . . .
H15C H 0.494040 -0.121099 0.197160 0.080 Uiso 1 1 calc R U . . .
C16 C 0.60242(16) 0.04933(14) 0.15718(12) 0.0534(5) Uani 1 1 d . . . . .
H16A H 0.578008 0.104334 0.147145 0.080 Uiso 1 1 calc R U . . .
H16B H 0.625783 0.027697 0.116328 0.080 Uiso 1 1 calc R U . . .
H16C H 0.660081 0.048976 0.198474 0.080 Uiso 1 1 calc R U . . .
C17 C 0.21362(14) 0.12272(12) 0.26196(10) 0.0396(4) Uani 1 1 d . . . . .
H17 H 0.189232 0.133076 0.210282 0.048 Uiso 1 1 calc R U . . .
C18 C 0.14286(18) 0.05887(16) 0.28262(17) 0.0716(7) Uani 1 1 d . . . . .
H18A H 0.145412 0.010496 0.254509 0.107 Uiso 1 1 calc R U . . .
H18B H 0.071689 0.079047 0.273755 0.107 Uiso 1 1 calc R U . . .
H18C H 0.166135 0.046144 0.332850 0.107 Uiso 1 1 calc R U . . .
C19 C 0.2031(2) 0.20082(14) 0.30058(12) 0.0604(6) Uani 1 1 d . . . . .
H19A H 0.218076 0.191063 0.351577 0.091 Uiso 1 1 calc R U . . .
H19B H 0.132410 0.221302 0.285411 0.091 Uiso 1 1 calc R U . . .
H19C H 0.252123 0.240251 0.289553 0.091 Uiso 1 1 calc R U . . .
C20 C 0.24728(13) -0.08040(10) 0.16809(9) 0.0338(4) Uani 1 1 d . . . . .
H20A H 0.279020 -0.120815 0.142882 0.051 Uiso 1 1 calc R U . . .
H20B H 0.177847 -0.098063 0.171359 0.051 Uiso 1 1 calc R U . . .
H20C H 0.289912 -0.073183 0.215662 0.051 Uiso 1 1 calc R U . . .
C21 C 0.20597(12) 0.30799(9) -0.01146(8) 0.0255(3) Uani 1 1 d . . . . .
C22 C 0.16147(13) 0.35812(10) 0.03187(8) 0.0300(4) Uani 1 1 d . . . . .
C23 C 0.17887(15) 0.44028(10) 0.02960(10) 0.0400(4) Uani 1 1 d . . . . .
H23 H 0.150172 0.474983 0.059115 0.048 Uiso 1 1 calc R U . . .
C24 C 0.23696(15) 0.47191(11) -0.01474(11) 0.0455(5) Uani 1 1 d . . . . .
H24 H 0.248305 0.527992 -0.015516 0.055 Uiso 1 1 calc R U . . .
C25 C 0.27850(15) 0.42237(11) -0.05783(11) 0.0423(5) Uani 1 1 d . . . . .
H25 H 0.317492 0.444908 -0.088782 0.051 Uiso 1 1 calc R U . . .
C26 C 0.26462(13) 0.33932(10) -0.05714(9) 0.0332(4) Uani 1 1 d . . . . .
C27 C 0.09047(15) 0.32566(11) 0.07711(9) 0.0393(4) Uani 1 1 d . . . . .
H27 H 0.100664 0.266413 0.080891 0.047 Uiso 1 1 calc R U . . .
C28 C 0.1138(2) 0.36003(14) 0.15190(11) 0.0610(7) Uani 1 1 d . . . . .
H28A H 0.187474 0.352925 0.173168 0.092 Uiso 1 1 calc R U . . .
H28B H 0.072194 0.332042 0.180422 0.092 Uiso 1 1 calc R U . . .
H28C H 0.096822 0.417165 0.150036 0.092 Uiso 1 1 calc R U . . .
C29 C -0.02201(18) 0.3413(2) 0.04058(14) 0.0758(8) Uani 1 1 d . . . . .
H29A H -0.034025 0.399084 0.036043 0.114 Uiso 1 1 calc R U . . .
H29B H -0.067943 0.318000 0.068652 0.114 Uiso 1 1 calc R U . . .
H29C H -0.036265 0.316793 -0.006418 0.114 Uiso 1 1 calc R U . . .
C30 C 0.31302(17) 0.28728(12) -0.10507(11) 0.0469(5) Uani 1 1 d . . . . .
H30 H 0.294963 0.230407 -0.097177 0.056 Uiso 1 1 calc R U . . .
C31 C 0.4302(2) 0.29459(18) -0.08652(19) 0.0848(9) Uani 1 1 d . . . . .
H31A H 0.449904 0.350431 -0.091623 0.127 Uiso 1 1 calc R U . . .
H31B H 0.459990 0.260779 -0.118298 0.127 Uiso 1 1 calc R U . . .
H31C H 0.456185 0.277278 -0.037654 0.127 Uiso 1 1 calc R U . . .
C32 C 0.2693(3) 0.30722(19) -0.18316(13) 0.0882(10) Uani 1 1 d . . . . .
H32A H 0.193788 0.302166 -0.193507 0.132 Uiso 1 1 calc R U . . .
H32B H 0.298106 0.270070 -0.212990 0.132 Uiso 1 1 calc R U . . .
H32C H 0.288292 0.362139 -0.192769 0.132 Uiso 1 1 calc R U . . .
C33 C 0.04483(14) 0.21960(10) -0.10762(9) 0.0375(4) Uani 1 1 d . . . . .
H33A H 0.059520 0.276798 -0.110706 0.056 Uiso 1 1 calc R U . . .
H33B H -0.027306 0.212415 -0.103890 0.056 Uiso 1 1 calc R U . . .
H33C H 0.056201 0.192370 -0.150026 0.056 Uiso 1 1 calc R U . . .
C34A C 0.1553(13) -0.0457(6) -0.0846(11) 0.0269(15) Uani 0.56 1 d D U P B 1
H34A H 0.133919 -0.030272 -0.134871 0.032 Uiso 0.56 1 calc R U P B 1
H34B H 0.209298 -0.007529 -0.061465 0.032 Uiso 0.56 1 calc R U P B 1
C35A C 0.2017(5) -0.1291(2) -0.0800(3) 0.0360(11) Uani 0.56 1 d DG U P B 1
C36A C 0.2749(4) -0.1483(2) -0.0195(2) 0.0556(11) Uani 0.56 1 d G U P B 1
H36A H 0.293588 -0.110104 0.017285 0.067 Uiso 0.56 1 calc R U P B 1
C37A C 0.3209(3) -0.2235(3) -0.01274(18) 0.0677(13) Uani 0.56 1 d G U P B 1
H37A H 0.370923 -0.236692 0.028643 0.081 Uiso 0.56 1 calc R U P B 1
C38A C 0.2935(3) -0.27948(19) -0.0665(2) 0.0626(12) Uani 0.56 1 d G U P B 1
H38A H 0.324947 -0.330875 -0.061925 0.075 Uiso 0.56 1 calc R U P B 1
C39A C 0.2203(3) -0.2602(2) -0.1271(2) 0.0582(11) Uani 0.56 1 d G U P B 1
H39A H 0.201634 -0.298471 -0.163852 0.070 Uiso 0.56 1 calc R U P B 1
C40A C 0.1744(3) -0.1850(3) -0.1338(2) 0.0464(11) Uani 0.56 1 d G U P B 1
H40A H 0.124298 -0.171883 -0.175212 0.056 Uiso 0.56 1 calc R U P B 1
C34B C 0.1528(17) -0.0504(8) -0.0835(15) 0.032(2) Uani 0.44 1 d D U P B 2
H34C H 0.134674 -0.029408 -0.132268 0.038 Uiso 0.44 1 calc R U P B 2
H34D H 0.211081 -0.017963 -0.057176 0.038 Uiso 0.44 1 calc R U P B 2
C35B C 0.1894(6) -0.1354(3) -0.0862(4) 0.0359(13) Uani 0.44 1 d DG U P B 2
C36B C 0.2690(5) -0.1683(3) -0.0356(3) 0.0568(14) Uani 0.44 1 d G U P B 2
H36B H 0.301706 -0.137404 0.004071 0.068 Uiso 0.44 1 calc R U P B 2
C37B C 0.3006(4) -0.2466(3) -0.0429(3) 0.0665(15) Uani 0.44 1 d G U P B 2
H37B H 0.354999 -0.269142 -0.008233 0.080 Uiso 0.44 1 calc R U P B 2
C38B C 0.2527(4) -0.2919(2) -0.1008(3) 0.0623(15) Uani 0.44 1 d G U P B 2
H38B H 0.274384 -0.345350 -0.105831 0.075 Uiso 0.44 1 calc R U P B 2
C39B C 0.1732(4) -0.2589(3) -0.1515(2) 0.0609(14) Uani 0.44 1 d G U P B 2
H39B H 0.140475 -0.289821 -0.191127 0.073 Uiso 0.44 1 calc R U P B 2
C40B C 0.1415(4) -0.1806(3) -0.1442(3) 0.0488(13) Uani 0.44 1 d G U P B 2
H40B H 0.087180 -0.158084 -0.178824 0.059 Uiso 0.44 1 calc R U P B 2
C41 C 0.34727(15) 0.23444(10) 0.13861(9) 0.0384(4) Uani 1 1 d . . . . .
H41A H 0.413155 0.216762 0.168150 0.058 Uiso 1 1 calc R U . . .
H41B H 0.298368 0.246587 0.168586 0.058 Uiso 1 1 calc R U . . .
H41C H 0.358697 0.282531 0.112419 0.058 Uiso 1 1 calc R U . . .
C42 C 0.38046(14) 0.10466(12) 0.01102(9) 0.0381(4) Uani 1 1 d . . . . .
H42A H 0.447290 0.132379 0.021542 0.057 Uiso 1 1 calc R U . . .
H42B H 0.347347 0.112557 -0.038778 0.057 Uiso 1 1 calc R U . . .
H42C H 0.391355 0.047364 0.020511 0.057 Uiso 1 1 calc R U . . .
Cl1 Cl 0.64062(8) 0.42980(7) 0.23676(6) 0.1243(4) Uani 1 1 d . U . . .
Cl2 Cl 0.50603(7) 0.43404(6) 0.09813(5) 0.0984(3) Uani 1 1 d . U . . .
C43 C 0.5416(2) 0.3831(2) 0.17751(16) 0.0828(9) Uani 1 1 d . . . . .
H43A H 0.480498 0.378359 0.199085 0.099 Uiso 1 1 calc R U . . .
H43B H 0.563825 0.328377 0.168166 0.099 Uiso 1 1 calc R U . . .

loop_
_atom_site_aniso_label
_atom_site_aniso_U_11
_atom_site_aniso_U_22
_atom_site_aniso_U_33
_atom_site_aniso_U_23
_atom_site_aniso_U_13
_atom_site_aniso_U_12
Al1 0.0224(2) 0.0216(2) 0.0236(2) 0.00047(18) 0.00071(17) -0.00456(18)
N1 0.0212(6) 0.0232(6) 0.0217(6) 0.0006(5) -0.0001(5) -0.0026(5)
N2 0.0212(6) 0.0196(6) 0.0217(6) 0.0008(5) 0.0018(5) -0.0017(5)
N3 0.0263(7) 0.0195(6) 0.0230(6) 0.0011(5) 0.0030(5) -0.0032(5)
C1 0.0226(7) 0.0219(7) 0.0238(7) 0.0024(6) 0.0024(6) -0.0009(6)
C2 0.0222(7) 0.0189(7) 0.0222(7) 0.0010(6) 0.0010(6) -0.0020(6)
C3 0.0228(7) 0.0165(7) 0.0218(7) 0.0006(6) -0.0001(6) -0.0009(6)
C4 0.0233(7) 0.0196(7) 0.0209(7) -0.0017(6) 0.0021(6) -0.0023(6)
C5 0.0247(7) 0.0198(7) 0.0170(7) 0.0004(6) 0.0002(6) -0.0022(6)
C6 0.0226(7) 0.0210(7) 0.0196(7) 0.0007(6) 0.0015(6) -0.0020(6)
C7 0.0255(8) 0.0215(7) 0.0216(7) 0.0010(6) 0.0017(6) -0.0021(6)
C8 0.0250(8) 0.0200(7) 0.0229(8) 0.0027(6) -0.0010(6) -0.0057(6)
C9 0.0264(8) 0.0263(8) 0.0285(8) 0.0033(7) 0.0000(6) -0.0043(6)
C10 0.0266(8) 0.0344(9) 0.0347(9) 0.0049(8) -0.0061(7) -0.0046(7)
C11 0.0413(10) 0.0324(9) 0.0270(9) 0.0003(7) -0.0089(7) -0.0084(8)
C12 0.0468(10) 0.0275(8) 0.0246(8) -0.0046(7) 0.0024(7) -0.0055(8)
C13 0.0321(8) 0.0225(8) 0.0269(8) 0.0009(7) 0.0017(6) -0.0038(6)
C14 0.0272(8) 0.0427(10) 0.0325(9) 0.0030(8) 0.0038(7) 0.0026(7)
C15 0.0611(13) 0.0463(12) 0.0553(13) 0.0000(10) 0.0181(10) 0.0120(10)
C16 0.0436(11) 0.0634(14) 0.0581(13) 0.0056(11) 0.0219(10) -0.0037(10)
C17 0.0393(10) 0.0442(11) 0.0351(9) -0.0005(8) 0.0074(8) 0.0082(8)
C18 0.0420(13) 0.0687(16) 0.110(2) -0.0015(15) 0.0285(13) -0.0036(11)
C19 0.0709(15) 0.0553(14) 0.0572(13) -0.0066(11) 0.0185(11) 0.0220(12)
C20 0.0347(9) 0.0268(9) 0.0332(9) 0.0083(7) -0.0074(7) -0.0066(7)
C21 0.0272(8) 0.0196(7) 0.0252(8) 0.0032(6) -0.0042(6) -0.0037(6)
C22 0.0347(9) 0.0254(8) 0.0252(8) 0.0005(7) -0.0043(7) -0.0001(7)
C23 0.0488(11) 0.0252(9) 0.0400(10) -0.0047(8) -0.0038(8) 0.0009(8)
C24 0.0493(11) 0.0210(9) 0.0592(12) 0.0039(9) -0.0035(9) -0.0088(8)
C25 0.0394(10) 0.0311(10) 0.0542(12) 0.0136(9) 0.0053(9) -0.0105(8)
C26 0.0324(9) 0.0274(9) 0.0382(9) 0.0059(7) 0.0043(7) -0.0048(7)
C27 0.0541(11) 0.0350(10) 0.0298(9) 0.0025(8) 0.0112(8) 0.0054(8)
C28 0.0977(19) 0.0516(13) 0.0358(11) -0.0018(10) 0.0190(11) 0.0241(13)
C29 0.0483(13) 0.123(2) 0.0598(15) 0.0258(16) 0.0194(11) -0.0034(14)
C30 0.0579(12) 0.0381(10) 0.0515(12) 0.0078(9) 0.0271(10) -0.0027(9)
C31 0.0595(16) 0.0732(18) 0.136(3) -0.0122(18) 0.0529(17) -0.0026(14)
C32 0.143(3) 0.080(2) 0.0505(15) 0.0089(14) 0.0394(17) 0.0078(19)
C33 0.0428(10) 0.0260(9) 0.0356(9) 0.0093(7) -0.0095(8) -0.0080(7)
C34A 0.030(3) 0.026(2) 0.028(3) -0.003(2) 0.013(2) 0.001(2)
C35A 0.038(2) 0.0298(18) 0.047(2) 0.0013(17) 0.0239(18) -0.0003(17)
C36A 0.048(2) 0.058(2) 0.064(2) 0.005(2) 0.0187(19) 0.022(2)
C37A 0.062(2) 0.073(3) 0.074(3) 0.016(2) 0.027(2) 0.035(2)
C38A 0.068(3) 0.045(2) 0.088(3) 0.004(2) 0.043(2) 0.020(2)
C39A 0.061(3) 0.043(2) 0.080(3) -0.003(2) 0.035(2) 0.010(2)
C40A 0.051(3) 0.0365(19) 0.061(2) -0.0071(18) 0.0309(19) 0.0022(17)
C34B 0.035(3) 0.026(3) 0.033(3) 0.001(3) 0.005(3) -0.009(3)
C35B 0.031(2) 0.035(2) 0.047(2) 0.005(2) 0.023(2) 0.005(2)
C36B 0.043(2) 0.050(3) 0.078(3) 0.005(2) 0.015(2) 0.016(2)
C37B 0.061(3) 0.052(3) 0.090(3) -0.002(3) 0.025(3) 0.018(2)
C38B 0.063(3) 0.047(3) 0.088(4) 0.004(3) 0.042(3) 0.013(3)
C39B 0.079(3) 0.045(2) 0.070(3) -0.010(2) 0.042(2) -0.007(3)
C40B 0.061(3) 0.037(2) 0.059(3) -0.010(2) 0.036(2) -0.004(2)
C41 0.0449(10) 0.0264(9) 0.0357(9) 0.0022(8) -0.0097(8) -0.0097(8)
C42 0.0368(10) 0.0437(10) 0.0352(9) 0.0077(8) 0.0111(8) 0.0052(8)
Cl1 0.0954(6) 0.1433(9) 0.1242(8) -0.0618(7) 0.0018(5) -0.0390(6)
Cl2 0.0884(6) 0.0972(6) 0.1070(6) -0.0077(5) 0.0153(5) -0.0017(5)
C43 0.0695(17) 0.093(2) 0.089(2) -0.0219(17) 0.0237(15) -0.0349(16)

loop_
_atom_type_symbol
_atom_type_description
_atom_type_scat_dispersion_real
_atom_type_scat_dispersion_imag
_atom_type_scat_source
C C 0.0033 0.0016 'International Tables Vol C Tables 4.2.6.8 and 6.1.1.4'
H H 0.0000 0.0000 'International Tables Vol C Tables 4.2.6.8 and 6.1.1.4'
N N 0.0061 0.0033 'International Tables Vol C Tables 4.2.6.8 and 6.1.1.4'
Al Al 0.0645 0.0514 'International Tables Vol C Tables 4.2.6.8 and 6.1.1.4'
Cl Cl 0.1484 0.1585 'International Tables Vol C Tables 4.2.6.8 and 6.1.1.4'

loop_
_geom_angle_atom_site_label_1
_geom_angle_atom_site_label_2
_geom_angle_atom_site_label_3
_geom_angle
_geom_angle_site_symmetry_1
_geom_angle_site_symmetry_3
C41 Al1 C42 117.59(9) . .
C41 Al1 N2 143.85(7) . .
C42 Al1 N2 98.56(7) . .
C41 Al1 N1 95.00(6) . .
C42 Al1 N1 101.56(7) . .
N2 Al1 N1 76.40(5) . .
C41 Al1 N3 96.92(6) . .
C42 Al1 N3 98.97(6) . .
N2 Al1 N3 76.48(5) . .
N1 Al1 N3 148.01(5) . .
C1 N1 C8 119.98(12) . .
C1 N1 Al1 113.49(10) . .
C8 N1 Al1 126.52(9) . .
C6 N2 C2 124.30(13) . .
C6 N2 Al1 117.40(10) . .
C2 N2 Al1 116.86(10) . .
C7 N3 C21 120.78(13) . .
C7 N3 Al1 113.64(10) . .
C21 N3 Al1 125.48(10) . .
N1 C1 C2 116.22(13) . .
N1 C1 C20 123.80(13) . .
C2 C1 C20 119.97(13) . .
N2 C2 C1 113.67(13) . .
N2 C2 C3 119.99(13) . .
C1 C2 C3 126.30(13) . .
C2 C3 C4 107.73(12) . .
C2 C3 C5 110.74(12) . 3
C4 C3 C5 110.14(12) . 3
C2 C3 H3 109.4 . .
C4 C3 H3 109.4 . .
C5 C3 H3 109.4 3 .
C34B C4 C3 113.3(11) . .
C34B C4 C5 112.5(5) . .
C3 C4 C5 106.61(12) . .
C3 C4 C34A 114.2(8) . .
C5 C4 C34A 109.5(4) . .
C3 C4 H4 108.8 . .
C5 C4 H4 108.8 . .
C34A C4 H4 108.8 . .
C6 C5 C4 107.64(12) . .
C6 C5 C3 111.59(12) . 3
C4 C5 C3 110.04(12) . 3
C6 C5 H5 109.2 . .
C4 C5 H5 109.2 . .
C3 C5 H5 109.2 3 .
N2 C6 C7 113.86(13) . .
N2 C6 C5 119.68(13) . .
C7 C6 C5 126.45(13) . .
N3 C7 C6 116.27(13) . .
N3 C7 C33 124.46(14) . .
C6 C7 C33 119.26(13) . .
C9 C8 C13 121.25(14) . .
C9 C8 N1 120.55(14) . .
C13 C8 N1 118.14(13) . .
C10 C9 C8 118.02(15) . .
C10 C9 C14 119.83(15) . .
C8 C9 C14 122.15(14) . .
C11 C10 C9 121.50(16) . .
C11 C10 H10 119.2 . .
C9 C10 H10 119.2 . .
C10 C11 C12 119.67(15) . .
C10 C11 H11 120.2 . .
C12 C11 H11 120.2 . .
C11 C12 C13 121.60(16) . .
C11 C12 H12 119.2 . .
C13 C12 H12 119.2 . .
C12 C13 C8 117.95(15) . .
C12 C13 C17 120.13(15) . .
C8 C13 C17 121.91(14) . .
C9 C14 C16 111.51(16) . .
C9 C14 C15 111.78(15) . .
C16 C14 C15 110.13(16) . .
C9 C14 H14 107.7 . .
C16 C14 H14 107.7 . .
C15 C14 H14 107.7 . .
C14 C15 H15A 109.5 . .
C14 C15 H15B 109.5 . .
H15A C15 H15B 109.5 . .
C14 C15 H15C 109.5 . .
H15A C15 H15C 109.5 . .
H15B C15 H15C 109.5 . .
C14 C16 H16A 109.5 . .
C14 C16 H16B 109.5 . .
H16A C16 H16B 109.5 . .
C14 C16 H16C 109.5 . .
H16A C16 H16C 109.5 . .
H16B C16 H16C 109.5 . .
C13 C17 C19 112.96(17) . .
C13 C17 C18 111.18(17) . .
C19 C17 C18 110.03(18) . .
C13 C17 H17 107.5 . .
C19 C17 H17 107.5 . .
C18 C17 H17 107.5 . .
C17 C18 H18A 109.5 . .
C17 C18 H18B 109.5 . .
H18A C18 H18B 109.5 . .
C17 C18 H18C 109.5 . .
H18A C18 H18C 109.5 . .
H18B C18 H18C 109.5 . .
C17 C19 H19A 109.5 . .
C17 C19 H19B 109.5 . .
H19A C19 H19B 109.5 . .
C17 C19 H19C 109.5 . .
H19A C19 H19C 109.5 . .
H19B C19 H19C 109.5 . .
C1 C20 H20A 109.5 . .
C1 C20 H20B 109.5 . .
H20A C20 H20B 109.5 . .
C1 C20 H20C 109.5 . .
H20A C20 H20C 109.5 . .
H20B C20 H20C 109.5 . .
C26 C21 C22 121.18(15) . .
C26 C21 N3 121.32(15) . .
C22 C21 N3 117.41(14) . .
C23 C22 C21 118.39(16) . .
C23 C22 C27 119.82(16) . .
C21 C22 C27 121.68(15) . .
C24 C23 C22 121.07(18) . .
C24 C23 H23 119.5 . .
C22 C23 H23 119.5 . .
C25 C24 C23 119.98(17) . .
C25 C24 H24 120.0 . .
C23 C24 H24 120.0 . .
C24 C25 C26 121.43(18) . .
C24 C25 H25 119.3 . .
C26 C25 H25 119.3 . .
C21 C26 C25 117.94(17) . .
C21 C26 C30 122.70(15) . .
C25 C26 C30 119.36(16) . .
C22 C27 C29 109.48(15) . .
C22 C27 C28 113.01(17) . .
C29 C27 C28 110.72(19) . .
C22 C27 H27 107.8 . .
C29 C27 H27 107.8 . .
C28 C27 H27 107.8 . .
C27 C28 H28A 109.5 . .
C27 C28 H28B 109.5 . .
H28A C28 H28B 109.5 . .
C27 C28 H28C 109.5 . .
H28A C28 H28C 109.5 . .
H28B C28 H28C 109.5 . .
C27 C29 H29A 109.5 . .
C27 C29 H29B 109.5 . .
H29A C29 H29B 109.5 . .
C27 C29 H29C 109.5 . .
H29A C29 H29C 109.5 . .
H29B C29 H29C 109.5 . .
C26 C30 C31 110.72(19) . .
C26 C30 C32 111.23(19) . .
C31 C30 C32 111.3(2) . .
C26 C30 H30 107.8 . .
C31 C30 H30 107.8 . .
C32 C30 H30 107.8 . .
C30 C31 H31A 109.5 . .
C30 C31 H31B 109.5 . .
H31A C31 H31B 109.5 . .
C30 C31 H31C 109.5 . .
H31A C31 H31C 109.5 . .
H31B C31 H31C 109.5 . .
C30 C32 H32A 109.5 . .
C30 C32 H32B 109.5 . .
H32A C32 H32B 109.5 . .
C30 C32 H32C 109.5 . .
H32A C32 H32C 109.5 . .
H32B C32 H32C 109.5 . .
C7 C33 H33A 109.5 . .
C7 C33 H33B 109.5 . .
H33A C33 H33B 109.5 . .
C7 C33 H33C 109.5 . .
H33A C33 H33C 109.5 . .
H33B C33 H33C 109.5 . .
C35A C34A C4 113.8(7) . .
C35A C34A H34A 108.8 . .
C4 C34A H34A 108.8 . .
C35A C34A H34B 108.8 . .
C4 C34A H34B 108.8 . .
H34A C34A H34B 107.7 . .
C36A C35A C40A 120.0 . .
C36A C35A C34A 117.5(9) . .
C40A C35A C34A 122.5(9) . .
C37A C36A C35A 120.0 . .
C37A C36A H36A 120.0 . .
C35A C36A H36A 120.0 . .
C36A C37A C38A 120.0 . .
C36A C37A H37A 120.0 . .
C38A C37A H37A 120.0 . .
C39A C38A C37A 120.0 . .
C39A C38A H38A 120.0 . .
C37A C38A H38A 120.0 . .
C38A C39A C40A 120.0 . .
C38A C39A H39A 120.0 . .
C40A C39A H39A 120.0 . .
C39A C40A C35A 120.0 . .
C39A C40A H40A 120.0 . .
C35A C40A H40A 120.0 . .
C35B C34B C4 115.9(10) . .
C35B C34B H34C 108.3 . .
C4 C34B H34C 108.3 . .
C35B C34B H34D 108.3 . .
C4 C34B H34D 108.3 . .
H34C C34B H34D 107.4 . .
C36B C35B C40B 120.0 . .
C36B C35B C34B 123.3(13) . .
C40B C35B C34B 116.6(13) . .
C35B C36B C37B 120.0 . .
C35B C36B H36B 120.0 . .
C37B C36B H36B 120.0 . .
C36B C37B C38B 120.0 . .
C36B C37B H37B 120.0 . .
C38B C37B H37B 120.0 . .
C39B C38B C37B 120.0 . .
C39B C38B H38B 120.0 . .
C37B C38B H38B 120.0 . .
C38B C39B C40B 120.0 . .
C38B C39B H39B 120.0 . .
C40B C39B H39B 120.0 . .
C39B C40B C35B 120.0 . .
C39B C40B H40B 120.0 . .
C35B C40B H40B 120.0 . .
Al1 C41 H41A 109.5 . .
Al1 C41 H41B 109.5 . .
H41A C41 H41B 109.5 . .
Al1 C41 H41C 109.5 . .
H41A C41 H41C 109.5 . .
H41B C41 H41C 109.5 . .
Al1 C42 H42A 109.5 . .
Al1 C42 H42B 109.5 . .
H42A C42 H42B 109.5 . .
Al1 C42 H42C 109.5 . .
H42A C42 H42C 109.5 . .
H42B C42 H42C 109.5 . .
Cl1 C43 Cl2 112.96(17) . .
Cl1 C43 H43A 109.0 . .
Cl2 C43 H43A 109.0 . .
Cl1 C43 H43B 109.0 . .
Cl2 C43 H43B 109.0 . .
H43A C43 H43B 107.8 . .

loop_
_geom_bond_atom_site_label_1
_geom_bond_atom_site_label_2
_geom_bond_distance
_geom_bond_site_symmetry_2
Al1 C41 1.9760(17) .
Al1 C42 1.9883(18) .
Al1 N2 2.0104(13) .
Al1 N1 2.1064(13) .
Al1 N3 2.1204(13) .
N1 C1 1.3151(19) .
N1 C8 1.4386(19) .
N2 C6 1.3387(19) .
N2 C2 1.3413(19) .
N3 C7 1.3108(19) .
N3 C21 1.4459(19) .
C1 C2 1.427(2) .
C1 C20 1.503(2) .
C2 C3 1.511(2) .
C3 C4 1.543(2) .
C3 C5 1.566(2) 3
C3 H3 1.0000 .
C4 C34B 1.525(11) .
C4 C5 1.543(2) .
C4 C34A 1.560(8) .
C4 H4 1.0000 .
C5 C6 1.510(2) .
C5 H5 1.0000 .
C6 C7 1.436(2) .
C7 C33 1.504(2) .
C8 C9 1.404(2) .
C8 C13 1.408(2) .
C9 C10 1.400(2) .
C9 C14 1.516(2) .
C10 C11 1.375(3) .
C10 H10 0.9500 .
C11 C12 1.381(3) .
C11 H11 0.9500 .
C12 C13 1.394(2) .
C12 H12 0.9500 .
C13 C17 1.523(2) .
C14 C16 1.526(3) .
C14 C15 1.536(3) .
C14 H14 1.0000 .
C15 H15A 0.9800 .
C15 H15B 0.9800 .
C15 H15C 0.9800 .
C16 H16A 0.9800 .
C16 H16B 0.9800 .
C16 H16C 0.9800 .
C17 C19 1.527(3) .
C17 C18 1.529(3) .
C17 H17 1.0000 .
C18 H18A 0.9800 .
C18 H18B 0.9800 .
C18 H18C 0.9800 .
C19 H19A 0.9800 .
C19 H19B 0.9800 .
C19 H19C 0.9800 .
C20 H20A 0.9800 .
C20 H20B 0.9800 .
C20 H20C 0.9800 .
C21 C26 1.400(2) .
C21 C22 1.403(2) .
C22 C23 1.395(2) .
C22 C27 1.518(3) .
C23 C24 1.377(3) .
C23 H23 0.9500 .
C24 C25 1.373(3) .
C24 H24 0.9500 .
C25 C26 1.401(2) .
C25 H25 0.9500 .
C26 C30 1.513(3) .
C27 C29 1.527(3) .
C27 C28 1.529(3) .
C27 H27 1.0000 .
C28 H28A 0.9800 .
C28 H28B 0.9800 .
C28 H28C 0.9800 .
C29 H29A 0.9800 .
C29 H29B 0.9800 .
C29 H29C 0.9800 .
C30 C31 1.519(3) .
C30 C32 1.537(3) .
C30 H30 1.0000 .
C31 H31A 0.9800 .
C31 H31B 0.9800 .
C31 H31C 0.9800 .
C32 H32A 0.9800 .
C32 H32B 0.9800 .
C32 H32C 0.9800 .
C33 H33A 0.9800 .
C33 H33B 0.9800 .
C33 H33C 0.9800 .
C34A C35A 1.518(8) .
C34A H34A 0.9900 .
C34A H34B 0.9900 .
C35A C36A 1.3900 .
C35A C40A 1.3900 .
C36A C37A 1.3900 .
C36A H36A 0.9500 .
C37A C38A 1.3900 .
C37A H37A 0.9500 .
C38A C39A 1.3900 .
C38A H38A 0.9500 .
C39A C40A 1.3900 .
C39A H39A 0.9500 .
C40A H40A 0.9500 .
C34B C35B 1.505(11) .
C34B H34C 0.9900 .
C34B H34D 0.9900 .
C35B C36B 1.3900 .
C35B C40B 1.3900 .
C36B C37B 1.3900 .
C36B H36B 0.9500 .
C37B C38B 1.3900 .
C37B H37B 0.9500 .
C38B C39B 1.3900 .
C38B H38B 0.9500 .
C39B C40B 1.3900 .
C39B H39B 0.9500 .
C40B H40B 0.9500 .
C41 H41A 0.9800 .
C41 H41B 0.9800 .
C41 H41C 0.9800 .
C42 H42A 0.9800 .
C42 H42B 0.9800 .
C42 H42C 0.9800 .
Cl1 C43 1.732(3) .
Cl2 C43 1.734(3) .
C43 H43A 0.9900 .
C43 H43B 0.9900 .

loop_
_geom_torsion_atom_site_label_1
_geom_torsion_atom_site_label_2
_geom_torsion_atom_site_label_3
_geom_torsion_atom_site_label_4
_geom_torsion
_geom_torsion_site_symmetry_1
_geom_torsion_site_symmetry_4
C8 N1 C1 C2 167.95(13) . .
Al1 N1 C1 C2 -11.22(17) . .
C8 N1 C1 C20 -13.1(2) . .
Al1 N1 C1 C20 167.76(13) . .
C6 N2 C2 C1 -178.49(13) . .
Al1 N2 C2 C1 15.60(17) . .
C6 N2 C2 C3 -0.3(2) . .
Al1 N2 C2 C3 -166.22(10) . .
N1 C1 C2 N2 -2.2(2) . .
C20 C1 C2 N2 178.77(14) . .
N1 C1 C2 C3 179.75(14) . .
C20 C1 C2 C3 0.7(2) . .
N2 C2 C3 C4 30.88(18) . .
C1 C2 C3 C4 -151.19(14) . .
N2 C2 C3 C5 -89.62(16) . 3
C1 C2 C3 C5 88.31(18) . 3
C2 C3 C4 C34B 64.1(7) . .
C5 C3 C4 C34B -175.0(7) 3 .
C2 C3 C4 C5 -60.23(14) . .
C5 C3 C4 C5 60.64(15) 3 .
C2 C3 C4 C34A 60.8(6) . .
C5 C3 C4 C34A -178.3(5) 3 .
C34B C4 C5 C6 -63.6(13) . .
C3 C4 C5 C6 61.22(14) . .
C34A C4 C5 C6 -62.8(9) . .
C34B C4 C5 C3 174.6(13) . 3
C3 C4 C5 C3 -60.58(15) . 3
C34A C4 C5 C3 175.4(9) . 3
C2 N2 C6 C7 -179.30(13) . .
Al1 N2 C6 C7 -13.46(17) . .
C2 N2 C6 C5 1.3(2) . .
Al1 N2 C6 C5 167.17(10) . .
C4 C5 C6 N2 -32.77(18) . .
C3 C5 C6 N2 88.07(16) 3 .
C4 C5 C6 C7 147.95(14) . .
C3 C5 C6 C7 -91.22(17) 3 .
C21 N3 C7 C6 -167.82(13) . .
Al1 N3 C7 C6 8.94(17) . .
C21 N3 C7 C33 12.6(2) . .
Al1 N3 C7 C33 -170.66(13) . .
N2 C6 C7 N3 2.3(2) . .
C5 C6 C7 N3 -178.34(14) . .
N2 C6 C7 C33 -178.04(14) . .
C5 C6 C7 C33 1.3(2) . .
C1 N1 C8 C9 94.23(18) . .
Al1 N1 C8 C9 -86.71(16) . .
C1 N1 C8 C13 -88.49(18) . .
Al1 N1 C8 C13 90.56(15) . .
C13 C8 C9 C10 -0.1(2) . .
N1 C8 C9 C10 177.07(14) . .
C13 C8 C9 C14 179.95(15) . .
N1 C8 C9 C14 -2.9(2) . .
C8 C9 C10 C11 0.5(2) . .
C14 C9 C10 C11 -179.55(16) . .
C9 C10 C11 C12 -0.4(3) . .
C10 C11 C12 C13 -0.2(3) . .
C11 C12 C13 C8 0.6(2) . .
C11 C12 C13 C17 179.96(16) . .
C9 C8 C13 C12 -0.4(2) . .
N1 C8 C13 C12 -177.67(14) . .
C9 C8 C13 C17 -179.78(15) . .
N1 C8 C13 C17 3.0(2) . .
C10 C9 C14 C16 -64.1(2) . .
C8 C9 C14 C16 115.88(18) . .
C10 C9 C14 C15 59.7(2) . .
C8 C9 C14 C15 -120.34(18) . .
C12 C13 C17 C19 41.8(2) . .
C8 C13 C17 C19 -138.84(17) . .
C12 C13 C17 C18 -82.5(2) . .
C8 C13 C17 C18 96.9(2) . .
C7 N3 C21 C26 -91.78(19) . .
Al1 N3 C21 C26 91.86(16) . .
C7 N3 C21 C22 91.64(18) . .
Al1 N3 C21 C22 -84.72(16) . .
C26 C21 C22 C23 -1.4(2) . .
N3 C21 C22 C23 175.21(14) . .
C26 C21 C22 C27 174.86(15) . .
N3 C21 C22 C27 -8.6(2) . .
C21 C22 C23 C24 0.9(3) . .
C27 C22 C23 C24 -175.36(17) . .
C22 C23 C24 C25 0.2(3) . .
C23 C24 C25 C26 -1.0(3) . .
C22 C21 C26 C25 0.6(2) . .
N3 C21 C26 C25 -175.83(15) . .
C22 C21 C26 C30 -179.47(16) . .
N3 C21 C26 C30 4.1(2) . .
C24 C25 C26 C21 0.6(3) . .
C24 C25 C26 C30 -179.31(18) . .
C23 C22 C27 C29 76.0(2) . .
C21 C22 C27 C29 -100.2(2) . .
C23 C22 C27 C28 -47.9(2) . .
C21 C22 C27 C28 135.91(17) . .
C21 C26 C30 C31 -117.7(2) . .
C25 C26 C30 C31 62.2(3) . .
C21 C26 C30 C32 118.0(2) . .
C25 C26 C30 C32 -62.1(3) . .
C3 C4 C34A C35A 63.3(16) . .
C5 C4 C34A C35A -177.3(11) . .
C4 C34A C35A C36A -86.2(14) . .
C4 C34A C35A C40A 94.5(14) . .
C40A C35A C36A C37A 0.0 . .
C34A C35A C36A C37A -179.3(7) . .
C35A C36A C37A C38A 0.0 . .
C36A C37A C38A C39A 0.0 . .
C37A C38A C39A C40A 0.0 . .
C38A C39A C40A C35A 0.0 . .
C36A C35A C40A C39A 0.0 . .
C34A C35A C40A C39A 179.3(7) . .
C3 C4 C34B C35B 69(2) . .
C5 C4 C34B C35B -170.1(15) . .
C4 C34B C35B C36B -94.9(19) . .
C4 C34B C35B C40B 87(2) . .
C40B C35B C36B C37B 0.0 . .
C34B C35B C36B C37B -178.1(9) . .
C35B C36B C37B C38B 0.0 . .
C36B C37B C38B C39B 0.0 . .
C37B C38B C39B C40B 0.0 . .
C38B C39B C40B C35B 0.0 . .
C36B C35B C40B C39B 0.0 . .
C34B C35B C40B C39B 178.2(9) . .
